data_1531127
loop_
_publ_author_name
'Belovitskaya, Yu.V.'
'Pekov, I.V.'
'Gobechiya, E.R.'
'Chukanov, N.V.'
'Kabalov, Yu.K.'
'Yamnova, N.A.'
'Schneider, J.'

_publ_section_title
;
 Crystal structures of two ancylite modifications
;
_journal_name_full Kristallografiya
_journal_page_first 259
_journal_page_last 264
_journal_volume 47
_journal_year 2002
_chemical_formula_sum 'C2 H2.64 Ba0.01 Ca0.02 Ce0.98 F0.14 O7.74 Sr0.98'
_chemical_name_systematic
;
(Sr0.48 Ce0.48 Ca0.02 Ba0.01) (Sr0.5 Ce0.5) (C O3)2 ((O H)0.84 F0.14) (H2 O)0.9
;
_space_group_IT_number 26
_symmetry_space_group_name_Hall 'P 2c -2'
_symmetry_space_group_name_H-M 'P m c 21'
_cell_angle_alpha 90
_cell_angle_beta 90
_cell_angle_gamma 90
_cell_formula_units_Z 2
_cell_length_a 5.0634
_cell_length_b 8.5898
_cell_length_c 7.2781
_cell_volume 316.551
_citation_journal_id_ASTM KRISAJ
_cod_data_source_file Belovitskaya_KRISAJ_2002_720.cif
_cod_data_source_block C2H2.64Ba0.01Ca0.02Ce0.98F0.14O7.74Sr0.98
_cod_original_cell_volume 316.5507
_cod_database_code 1531127

loop_
_symmetry_equiv_pos_as_xyz
x,y,z
-x,-y,z+1/2
-x,y,z
x,-y,z+1/2

loop_
_atom_site_label
_atom_site_type_symbol
_atom_site_fract_x
_atom_site_fract_y
_atom_site_fract_z
_atom_site_occupancy
_atom_site_U_iso_or_equiv
Ca1 Ca+2 0 0.0977 0.6437 0.016 0.0
Ce2 Ce+3 0.5 0.5897 0.8475 0.498 0.0
O4 O-2 0.223 0.617 0.151 1 0.0
O2 O-2 0.5 0.919 0.244 1 0.0
Sr1 Sr+2 0 0.0977 0.6437 0.486 0.0
C1 C+4 0 0.554 0.191 1 0.0
O3 O-2 0.277 0.122 0.352 1 0.0
F1 F-1 0.5 0.66 0.516 0.14 0.0
C2 C+4 0.5 0.056 0.308 1 0.0
Ba1 Ba+2 0 0.0977 0.6437 0.01 0.0
Sr2 Sr+2 0.5 0.5897 0.8475 0.498 0.0
O1 O-2 0 0.418 0.271 1 0.0
O6 O-2 0.5 0.66 0.516 0.84 0.0
O5 O-2 0 0.204 0.992 0.9 0.0
Ce1 Ce+3 0 0.0977 0.6437 0.476 0.0
